data_4130514
loop_
_publ_author_name
'Barry, Matthew C.'
'Wei, Zheng'
'He, Tianyu'
'Filatov, Alexander S.'
'Dikarev, Evgeny V.'

_publ_section_title
;
 Volatile Single-Source Precursors for the Low-Temperature Preparation of
 Sodium-Rare Earth Metal Fluorides.
;
_journal_issue 28
_journal_name_full 'Journal of the American Chemical Society'
_journal_page_first 8883
_journal_page_last 8887
_journal_paper_doi 10.1021/jacs.6b04194
_journal_volume 138
_journal_year 2016
_chemical_formula_sum 'C20 H4 Er F24 Na O8'
_chemical_formula_weight 1018.48
_chemical_melting_point ?
_space_group_crystal_system monoclinic
_space_group_IT_number 15
_space_group_name_Hall '-C 2yc'
_space_group_name_H-M_alt 'C 1 2/c 1'
_atom_sites_solution_hydrogens geom
_atom_sites_solution_primary direct
_atom_sites_solution_secondary difmap
_audit_creation_method SHELXL-97
_cell_angle_alpha 90.00
_cell_angle_beta 125.6140(10)
_cell_angle_gamma 90.00
_cell_formula_units_Z 4
_cell_length_a 21.789(2)
_cell_length_b 12.0958(11)
_cell_length_c 14.096(3)
_cell_measurement_reflns_used 9488
_cell_measurement_temperature 100(2)
_cell_measurement_theta_max 33.20
_cell_measurement_theta_min 2.90
_cell_volume 3020.2(8)
_computing_cell_refinement 'SAINT V.8.27 (Bruker AXS Inc., 2012)'
_computing_data_collection 'APEX2 v.2014.1-1 (Bruker AXS Inc., 2014)'
_computing_data_reduction 'SAINT V.8.27 (Bruker AXS Inc., 2012)'
_computing_molecular_graphics 'SHELXTL Ver. 6.14'
_computing_publication_material 'SHELXTL Ver. 6.14'
_computing_structure_refinement 'SHELXL-97 (Sheldrick, 2008)'
_computing_structure_solution 'SHELXS-97 (Sheldrick, 2008)'
_diffrn_ambient_temperature 100(2)
_diffrn_measured_fraction_theta_full 0.998
_diffrn_measured_fraction_theta_max 0.998
_diffrn_measurement_device_type 'Bruker D8 Venture PHOTON 100 CMOS'
_diffrn_measurement_method 'omega and phi scans'
_diffrn_radiation_monochromator graphite
_diffrn_radiation_source 'fine-focus sealed tube'
_diffrn_radiation_type MoK\a
_diffrn_radiation_wavelength 0.71073
_diffrn_reflns_av_R_equivalents 0.0226
_diffrn_reflns_av_sigmaI/netI 0.0147
_diffrn_reflns_limit_h_max 31
_diffrn_reflns_limit_h_min -33
_diffrn_reflns_limit_k_max 18
_diffrn_reflns_limit_k_min -18
_diffrn_reflns_limit_l_max 21
_diffrn_reflns_limit_l_min -21
_diffrn_reflns_number 39077
_diffrn_reflns_theta_full 33.20
_diffrn_reflns_theta_max 33.20
_diffrn_reflns_theta_min 3.11
_exptl_absorpt_coefficient_mu 2.986
_exptl_absorpt_correction_T_max 0.7875
_exptl_absorpt_correction_T_min 0.5569
_exptl_absorpt_correction_type multi-scan
_exptl_absorpt_process_details 'SADABS V2012/1 (Bruker AXS Inc.)'
_exptl_crystal_colour 'light pink'
_exptl_crystal_density_diffrn 2.240
_exptl_crystal_density_meas ?
_exptl_crystal_density_method none
_exptl_crystal_description needle
_exptl_crystal_F_000 1932
_exptl_crystal_size_max 0.22
_exptl_crystal_size_mid 0.14
_exptl_crystal_size_min 0.08
_refine_diff_density_max 0.452
_refine_diff_density_min -0.470
_refine_diff_density_rms 0.085
_refine_ls_extinction_coef noref
_refine_ls_extinction_method none
_refine_ls_goodness_of_fit_ref 1.084
_refine_ls_hydrogen_treatment constr
_refine_ls_matrix_type full
_refine_ls_number_parameters 246
_refine_ls_number_reflns 5797
_refine_ls_number_restraints 0
_refine_ls_restrained_S_all 1.084
_refine_ls_R_factor_all 0.0190
_refine_ls_R_factor_gt 0.0165
_refine_ls_shift/su_max 0.004
_refine_ls_shift/su_mean 0.000
_refine_ls_structure_factor_coef Fsqd
_refine_ls_weighting_details 'calc w=1/[\s^2^(Fo^2^)+(0.0195P)^2^+2.9892P] where P=(Fo^2^+2Fc^2^)/3'
_refine_ls_weighting_scheme calc
_refine_ls_wR_factor_gt 0.0386
_refine_ls_wR_factor_ref 0.0396
_reflns_number_gt 5471
_reflns_number_total 5797
_reflns_threshold_expression >2sigma(I)
_cod_data_source_file ja6b04194_si_002.cif
_cod_data_source_block NaEr(hfac)4
_cod_depositor_comments
;
The following automatic conversions were performed:

data item '_chemical_melting_point' value 'not measured' was changed
to '?' -- the value is undefined or not given.

data item '_exptl_crystal_density_meas' value 'not measured' was
changed to '?' -- the value is perceived as not measured.

Automatic conversion script
Id: cif_fix_values 6909 2019-04-08 15:41:33Z antanas 
;
_cod_original_cell_volume 3020.1(7)
_cod_original_sg_symbol_H-M 'C 2/c'
_cod_database_code 4130514

loop_
_symmetry_equiv_pos_as_xyz
'x, y, z'
'-x, y, -z+1/2'
'x+1/2, y+1/2, z'
'-x+1/2, y+1/2, -z+1/2'
'-x, -y, -z'
'x, -y, z-1/2'
'-x+1/2, -y+1/2, -z'
'x+1/2, -y+1/2, z-1/2'

loop_
_atom_site_label
_atom_site_type_symbol
_atom_site_fract_x
_atom_site_fract_y
_atom_site_fract_z
_atom_site_U_iso_or_equiv
_atom_site_adp_type
_atom_site_occupancy
_atom_site_symmetry_multiplicity
_atom_site_calc_flag
_atom_site_refinement_flags
Na1 Na 0.5000 0.5000 0.5000 0.02105(15) Uani 1 2 d S
Er1 Er 0.5000 0.596652(6) 0.2500 0.01075(2) Uani 1 2 d S
O1 O 0.41277(5) 0.52489(8) 0.27791(8) 0.01555(16) Uani 1 1 d .
O2 O 0.43675(5) 0.45536(7) 0.11076(8) 0.01474(16) Uani 1 1 d .
O3 O 0.58271(6) 0.73707(8) 0.29633(9) 0.02176(19) Uani 1 1 d .
O4 O 0.53679(5) 0.66526(8) 0.43348(8) 0.01616(16) Uani 1 1 d .
C1 C 0.29662(8) 0.47809(15) 0.24346(14) 0.0284(3) Uani 1 1 d .
C2 C 0.35228(7) 0.47212(11) 0.21035(11) 0.0170(2) Uani 1 1 d .
C3 C 0.33103(7) 0.41059(11) 0.11275(12) 0.0190(2) Uani 1 1 d .
H3 H 0.2835 0.3741 0.0700 0.023 Uiso 1 1 calc R
C4 C 0.37803(7) 0.40124(10) 0.07619(10) 0.0145(2) Uani 1 1 d .
C5 C 0.35640(8) 0.30951(11) -0.01388(12) 0.0193(2) Uani 1 1 d .
C6 C 0.56471(9) 0.78557(12) 0.58811(13) 0.0238(3) Uani 1 1 d .
C7 C 0.56405(7) 0.75765(11) 0.48094(11) 0.0174(2) Uani 1 1 d .
C8 C 0.59444(9) 0.83893(12) 0.44975(14) 0.0255(3) Uani 1 1 d .
H8 H 0.6088 0.9082 0.4889 0.031 Uiso 1 1 calc R
C9 C 0.60402(9) 0.81975(12) 0.36172(13) 0.0234(3) Uani 1 1 d .
C10 C 0.64875(13) 0.90460(15) 0.34321(19) 0.0392(4) Uani 1 1 d .
F1 F 0.33286(6) 0.46234(8) 0.35870(9) 0.0299(2) Uani 1 1 d .
F2 F 0.26476(6) 0.57777(11) 0.21726(10) 0.0425(3) Uani 1 1 d .
F3 F 0.24167(7) 0.40381(13) 0.18868(13) 0.0594(5) Uani 1 1 d .
F4 F 0.28183(5) 0.30761(9) -0.09543(8) 0.0291(2) Uani 1 1 d .
F5 F 0.37657(7) 0.21121(7) 0.03918(9) 0.0333(2) Uani 1 1 d .
F6 F 0.39028(5) 0.32171(7) -0.06711(7) 0.02177(16) Uani 1 1 d .
F7 F 0.54232(5) 0.69948(7) 0.62026(7) 0.02380(17) Uani 1 1 d .
F8 F 0.51876(8) 0.86931(9) 0.56574(12) 0.0439(3) Uani 1 1 d .
F9 F 0.63339(7) 0.81284(12) 0.67934(10) 0.0507(4) Uani 1 1 d .
F10 F 0.65426(11) 1.00195(11) 0.39068(16) 0.0714(5) Uani 1 1 d .
F11 F 0.61827(10) 0.91937(11) 0.23127(13) 0.0547(4) Uani 1 1 d .
F12 F 0.71858(9) 0.86851(16) 0.39224(17) 0.0719(5) Uani 1 1 d .

loop_
_atom_site_aniso_label
_atom_site_aniso_U_11
_atom_site_aniso_U_22
_atom_site_aniso_U_33
_atom_site_aniso_U_23
_atom_site_aniso_U_13
_atom_site_aniso_U_12
Na1 0.0260(4) 0.0230(4) 0.0166(3) 0.0003(3) 0.0139(3) -0.0053(3)
Er1 0.01174(3) 0.01091(3) 0.01144(3) 0.000 0.00780(3) 0.000
O1 0.0141(4) 0.0181(4) 0.0169(4) -0.0026(3) 0.0104(3) -0.0028(3)
O2 0.0150(4) 0.0150(4) 0.0159(4) -0.0024(3) 0.0100(3) -0.0027(3)
O3 0.0260(5) 0.0217(4) 0.0259(5) -0.0076(4) 0.0198(4) -0.0097(4)
O4 0.0190(4) 0.0153(4) 0.0158(4) -0.0030(3) 0.0111(3) -0.0039(3)
C1 0.0193(6) 0.0443(9) 0.0281(7) -0.0172(6) 0.0175(6) -0.0130(6)
C2 0.0141(5) 0.0218(5) 0.0177(5) -0.0021(4) 0.0107(4) -0.0016(4)
C3 0.0146(5) 0.0261(6) 0.0176(5) -0.0058(5) 0.0101(5) -0.0060(4)
C4 0.0154(5) 0.0153(5) 0.0123(5) -0.0003(4) 0.0078(4) -0.0011(4)
C5 0.0233(6) 0.0188(5) 0.0173(5) -0.0036(4) 0.0126(5) -0.0061(4)
C6 0.0318(7) 0.0224(6) 0.0237(6) -0.0093(5) 0.0199(6) -0.0114(5)
C7 0.0193(5) 0.0176(5) 0.0175(5) -0.0039(4) 0.0121(5) -0.0042(4)
C8 0.0360(8) 0.0212(6) 0.0286(7) -0.0103(5) 0.0242(6) -0.0138(6)
C9 0.0282(7) 0.0221(6) 0.0274(7) -0.0063(5) 0.0204(6) -0.0118(5)
C10 0.0572(12) 0.0339(9) 0.0477(10) -0.0164(7) 0.0425(10) -0.0267(8)
F1 0.0370(5) 0.0361(5) 0.0314(5) -0.0069(4) 0.0284(4) -0.0105(4)
F2 0.0233(5) 0.0715(8) 0.0301(5) -0.0061(5) 0.0142(4) 0.0175(5)
F3 0.0426(7) 0.0960(11) 0.0656(8) -0.0572(8) 0.0463(7) -0.0498(7)
F4 0.0232(4) 0.0416(5) 0.0210(4) -0.0125(4) 0.0120(4) -0.0154(4)
F5 0.0568(7) 0.0153(4) 0.0345(5) -0.0006(4) 0.0305(5) -0.0030(4)
F6 0.0257(4) 0.0244(4) 0.0197(4) -0.0056(3) 0.0158(3) -0.0038(3)
F7 0.0319(4) 0.0243(4) 0.0205(4) -0.0027(3) 0.0183(4) -0.0072(3)
F8 0.0811(9) 0.0245(5) 0.0606(8) 0.0012(5) 0.0608(8) 0.0069(5)
F9 0.0461(6) 0.0825(9) 0.0268(5) -0.0284(6) 0.0232(5) -0.0423(7)
F10 0.1299(14) 0.0398(7) 0.1007(12) -0.0376(7) 0.0990(12) -0.0522(8)
F11 0.0876(11) 0.0451(7) 0.0543(8) -0.0061(6) 0.0543(8) -0.0298(7)
F12 0.0503(8) 0.0905(11) 0.0942(13) -0.0033(10) 0.0530(9) -0.0295(8)

loop_
_atom_type_symbol
_atom_type_description
_atom_type_scat_dispersion_real
_atom_type_scat_dispersion_imag
_atom_type_scat_source
C C 0.0033 0.0016 'International Tables Vol C Tables 4.2.6.8 and 6.1.1.4'
H H 0.0000 0.0000 'International Tables Vol C Tables 4.2.6.8 and 6.1.1.4'
Er Er -0.2586 4.9576 'International Tables Vol C Tables 4.2.6.8 and 6.1.1.4'
F F 0.0171 0.0103 'International Tables Vol C Tables 4.2.6.8 and 6.1.1.4'
Na Na 0.0362 0.0249 'International Tables Vol C Tables 4.2.6.8 and 6.1.1.4'
O O 0.0106 0.0060 'International Tables Vol C Tables 4.2.6.8 and 6.1.1.4'

loop_
_geom_angle_atom_site_label_1
_geom_angle_atom_site_label_2
_geom_angle_atom_site_label_3
_geom_angle
_geom_angle_site_symmetry_1
_geom_angle_site_symmetry_3
O4 Na1 O4 180.0 . 5_666
O4 Na1 O1 112.08(3) . 5_666
O4 Na1 O1 67.92(3) 5_666 5_666
O4 Na1 O1 67.92(3) . .
O4 Na1 O1 112.08(3) 5_666 .
O1 Na1 O1 180.0 5_666 .
O4 Na1 O2 116.09(3) . 6_566
O4 Na1 O2 63.91(3) 5_666 6_566
O1 Na1 O2 65.04(3) 5_666 6_566
O1 Na1 O2 114.96(3) . 6_566
O4 Na1 O2 63.91(3) . 2_655
O4 Na1 O2 116.09(3) 5_666 2_655
O1 Na1 O2 114.96(3) 5_666 2_655
O1 Na1 O2 65.04(3) . 2_655
O2 Na1 O2 180.0 6_566 2_655
O4 Na1 F7 121.63(3) . 5_666
O4 Na1 F7 58.37(3) 5_666 5_666
O1 Na1 F7 112.92(3) 5_666 5_666
O1 Na1 F7 67.08(3) . 5_666
O2 Na1 F7 115.54(3) 6_566 5_666
O2 Na1 F7 64.46(3) 2_655 5_666
O4 Na1 F6 109.00(3) . 2_655
O4 Na1 F6 71.00(3) 5_666 2_655
O1 Na1 F6 68.59(3) 5_666 2_655
O1 Na1 F6 111.41(3) . 2_655
O2 Na1 F6 124.08(3) 6_566 2_655
O2 Na1 F6 55.92(2) 2_655 2_655
F7 Na1 F6 58.52(3) 5_666 2_655
O4 Na1 F6 71.00(3) . 6_566
O4 Na1 F6 109.00(3) 5_666 6_566
O1 Na1 F6 111.41(3) 5_666 6_566
O1 Na1 F6 68.59(3) . 6_566
O2 Na1 F6 55.92(3) 6_566 6_566
O2 Na1 F6 124.08(3) 2_655 6_566
F7 Na1 F6 121.48(3) 5_666 6_566
F6 Na1 F6 180.0 2_655 6_566
O4 Na1 F1 66.51(3) . 5_666
O4 Na1 F1 113.48(3) 5_666 5_666
O1 Na1 F1 57.09(3) 5_666 5_666
O1 Na1 F1 122.91(3) . 5_666
O2 Na1 F1 114.93(3) 6_566 5_666
O2 Na1 F1 65.07(3) 2_655 5_666
F7 Na1 F1 112.35(3) 5_666 5_666
F6 Na1 F1 56.75(3) 2_655 5_666
F6 Na1 F1 123.25(3) 6_566 5_666
O4 Na1 Er1 140.91(2) . 5_666
O4 Na1 Er1 39.09(2) 5_666 5_666
O1 Na1 Er1 38.17(2) 5_666 5_666
O1 Na1 Er1 141.83(2) . 5_666
O2 Na1 Er1 39.076(19) 6_566 5_666
O2 Na1 Er1 140.924(19) 2_655 5_666
F7 Na1 Er1 97.015(19) 5_666 5_666
F6 Na1 Er1 85.008(16) 2_655 5_666
F6 Na1 Er1 94.992(16) 6_566 5_666
F1 Na1 Er1 95.087(19) 5_666 5_666
O3 Er1 O3 83.57(6) 2_655 .
O3 Er1 O1 74.83(4) 2_655 .
O3 Er1 O1 145.00(3) . .
O3 Er1 O1 145.00(3) 2_655 2_655
O3 Er1 O1 74.83(4) . 2_655
O1 Er1 O1 136.10(5) . 2_655
O3 Er1 O2 108.76(4) 2_655 .
O3 Er1 O2 139.74(3) . .
O1 Er1 O2 74.32(3) . .
O1 Er1 O2 74.12(3) 2_655 .
O3 Er1 O2 139.74(3) 2_655 2_655
O3 Er1 O2 108.76(4) . 2_655
O1 Er1 O2 74.12(3) . 2_655
O1 Er1 O2 74.32(3) 2_655 2_655
O2 Er1 O2 86.68(5) . 2_655
O3 Er1 O4 76.11(4) 2_655 .
O3 Er1 O4 73.58(3) . .
O1 Er1 O4 74.68(3) . .
O1 Er1 O4 121.75(3) 2_655 .
O2 Er1 O4 145.90(3) . .
O2 Er1 O4 71.44(3) 2_655 .
O3 Er1 O4 73.58(3) 2_655 2_655
O3 Er1 O4 76.10(4) . 2_655
O1 Er1 O4 121.75(3) . 2_655
O1 Er1 O4 74.68(3) 2_655 2_655
O2 Er1 O4 71.44(3) . 2_655
O2 Er1 O4 145.90(3) 2_655 2_655
O4 Er1 O4 138.96(5) . 2_655
O3 Er1 Na1 113.57(3) 2_655 2_655
O3 Er1 Na1 93.99(2) . 2_655
O1 Er1 Na1 119.70(2) . 2_655
O1 Er1 Na1 43.03(2) 2_655 2_655
O2 Er1 Na1 45.77(2) . 2_655
O2 Er1 Na1 103.86(2) 2_655 2_655
O4 Er1 Na1 163.75(2) . 2_655
O4 Er1 Na1 42.33(2) 2_655 2_655
C2 O1 Er1 131.31(8) . .
C2 O1 Na1 124.64(8) . .
Er1 O1 Na1 98.79(3) . .
C4 O2 Er1 132.29(8) . .
C4 O2 Na1 129.38(8) . 2_655
Er1 O2 Na1 95.16(3) . 2_655
C9 O3 Er1 134.36(9) . .
C7 O4 Er1 130.26(8) . .
C7 O4 Na1 131.12(8) . .
Er1 O4 Na1 98.58(3) . .
F3 C1 F2 107.68(14) . .
F3 C1 F1 107.67(15) . .
F2 C1 F1 107.95(12) . .
F3 C1 C2 113.35(12) . .
F2 C1 C2 109.57(14) . .
F1 C1 C2 110.43(12) . .
O1 C2 C3 128.30(12) . .
O1 C2 C1 114.23(11) . .
C3 C2 C1 117.47(11) . .
C2 C3 C4 121.22(12) . .
C2 C3 H3 119.4 . .
C4 C3 H3 119.4 . .
O2 C4 C3 128.04(11) . .
O2 C4 C5 116.71(11) . .
C3 C4 C5 115.19(11) . .
F6 C5 F5 107.72(12) . .
F6 C5 F4 108.19(11) . .
F5 C5 F4 107.77(11) . .
F6 C5 C4 112.38(10) . .
F5 C5 C4 109.70(11) . .
F4 C5 C4 110.91(11) . .
F8 C6 F9 108.04(13) . .
F8 C6 F7 107.56(12) . .
F9 C6 F7 107.07(13) . .
F8 C6 C7 111.08(13) . .
F9 C6 C7 111.49(12) . .
F7 C6 C7 111.42(11) . .
O4 C7 C8 128.52(12) . .
O4 C7 C6 116.61(11) . .
C8 C7 C6 114.88(11) . .
C7 C8 C9 120.64(13) . .
C7 C8 H8 119.7 . .
C9 C8 H8 119.7 . .
O3 C9 C8 127.26(13) . .
O3 C9 C10 114.08(13) . .
C8 C9 C10 118.58(13) . .
F11 C10 F10 108.54(18) . .
F11 C10 F12 107.06(17) . .
F10 C10 F12 106.88(18) . .
F11 C10 C9 111.44(15) . .
F10 C10 C9 112.79(15) . .
F12 C10 C9 109.87(17) . .
C5 F6 Na1 120.93(7) . 2_655

loop_
_geom_bond_atom_site_label_1
_geom_bond_atom_site_label_2
_geom_bond_distance
_geom_bond_site_symmetry_2
Na1 O4 2.5285(9) .
Na1 O4 2.5285(9) 5_666
Na1 O1 2.5638(10) 5_666
Na1 O1 2.5638(10) .
Na1 O2 2.6711(9) 6_566
Na1 O2 2.6711(9) 2_655
Na1 F7 2.7794(9) 5_666
Na1 F6 2.9372(9) 2_655
Na1 F6 2.9372(9) 6_566
Na1 F1 2.9982(10) 5_666
Na1 Er1 3.7128(6) 5_666
Er1 O3 2.2778(10) 2_655
Er1 O3 2.2779(10) .
Er1 O1 2.3219(9) .
Er1 O1 2.3219(9) 2_655
Er1 O2 2.3499(9) .
Er1 O2 2.3499(9) 2_655
Er1 O4 2.3676(10) .
Er1 O4 2.3676(10) 2_655
Er1 Na1 3.7128(6) 2_655
O1 C2 1.2609(15) .
O2 C4 1.2557(15) .
O2 Na1 2.6711(9) 2_655
O3 C9 1.2517(17) .
O4 C7 1.2595(15) .
C1 F3 1.3268(18) .
C1 F2 1.332(2) .
C1 F1 1.3433(19) .
C1 C2 1.5340(19) .
C2 C3 1.3854(18) .
C3 C4 1.3934(18) .
C3 H3 0.9500 .
C4 C5 1.5387(18) .
C5 F6 1.3324(16) .
C5 F5 1.3355(16) .
C5 F4 1.3366(16) .
C6 F8 1.327(2) .
C6 F9 1.3269(18) .
C6 F7 1.3360(16) .
C6 C7 1.5397(19) .
C7 C8 1.3920(19) .
C8 C9 1.392(2) .
C8 H8 0.9500 .
C9 C10 1.539(2) .
C10 F11 1.320(3) .
C10 F10 1.325(2) .
C10 F12 1.326(3) .
F6 Na1 2.9371(9) 2_655
